data_7018965
loop_
_publ_author_name
'Berends, Hans-Martin'
'Manke, Anne-Marie'
'N\"ather, Christian'
'Tuczek, Felix'
'Kurz, Philipp'

_publ_section_title
;
 A manganese oxido complex bearing facially coordinating trispyridyl
 ligands -- is coordination geometry crucial for water oxidation
 catalysis?
;
_journal_issue 20
_journal_name_full 'Dalton Transactions'
_journal_page_first 6215
_journal_paper_doi 10.1039/c2dt30129f
_journal_volume 41
_journal_year 2012
_chemical_formula_moiety 'C36 H32 Mn2 N6 O5, 2(Cl O4)'
_chemical_formula_sum 'C36 H32 Cl2 Mn2 N6 O13'
_chemical_formula_weight 937.46
_chemical_name_systematic
;
?
;
_space_group_IT_number 15
_symmetry_cell_setting monoclinic
_symmetry_space_group_name_Hall '-C 2yc'
_symmetry_space_group_name_H-M 'C 1 2/c 1'
_atom_sites_solution_hydrogens geom
_atom_sites_solution_primary direct
_atom_sites_solution_secondary difmap
_audit_creation_method SHELXL-97
_cell_angle_alpha 90.00
_cell_angle_beta 121.761(6)
_cell_angle_gamma 90.00
_cell_formula_units_Z 4
_cell_length_a 21.3151(15)
_cell_length_b 12.4458(10)
_cell_length_c 20.0612(13)
_cell_measurement_reflns_used 8000
_cell_measurement_temperature 170(2)
_cell_measurement_theta_max 25
_cell_measurement_theta_min 4
_cell_volume 4525.0(6)
_computing_cell_refinement 'IPDS-1 program package'
_computing_data_collection 'IPDS-1 program package'
_computing_data_reduction 'IPDS-1 program package'
_computing_structure_refinement 'SHELXL-97 (Sheldrick, 1997)'
_computing_structure_solution 'SHELXS-97 (Sheldrick, 1990)'
_diffrn_ambient_temperature 170(2)
_diffrn_measured_fraction_theta_full 0.970
_diffrn_measured_fraction_theta_max 0.970
_diffrn_measurement_device_type IPDS-1
_diffrn_measurement_method 'Phi scans'
_diffrn_radiation_monochromator graphite
_diffrn_radiation_source 'fine-focus sealed tube'
_diffrn_radiation_type MoK\a
_diffrn_radiation_wavelength 0.71073
_diffrn_reflns_av_R_equivalents 0.0701
_diffrn_reflns_av_sigmaI/netI 0.0685
_diffrn_reflns_limit_h_max 25
_diffrn_reflns_limit_h_min -16
_diffrn_reflns_limit_k_max 14
_diffrn_reflns_limit_k_min -14
_diffrn_reflns_limit_l_max 23
_diffrn_reflns_limit_l_min -23
_diffrn_reflns_number 10190
_diffrn_reflns_theta_full 25.03
_diffrn_reflns_theta_max 25.03
_diffrn_reflns_theta_min 1.98
_diffrn_standards_decay_% 0
_diffrn_standards_interval_time 0
_diffrn_standards_number 0
_exptl_absorpt_coefficient_mu 0.740
_exptl_absorpt_correction_type none
_exptl_crystal_colour colourless
_exptl_crystal_density_diffrn 1.376
_exptl_crystal_density_method 'not measured'
_exptl_crystal_description block
_exptl_crystal_F_000 1912
_exptl_crystal_size_max 0.3
_exptl_crystal_size_mid 0.2
_exptl_crystal_size_min 0.2
_platon_squeeze_details
;
;
_refine_diff_density_max 0.431
_refine_diff_density_min -0.536
_refine_diff_density_rms 0.094
_refine_ls_extinction_coef 0.0036(4)
_refine_ls_extinction_expression Fc^*^=kFc[1+0.001xFc^2^\l^3^/sin(2\q)]^-1/4^
_refine_ls_extinction_method SHELXL
_refine_ls_goodness_of_fit_ref 0.944
_refine_ls_hydrogen_treatment constr
_refine_ls_matrix_type full
_refine_ls_number_parameters 269
_refine_ls_number_reflns 3875
_refine_ls_number_restraints 0
_refine_ls_restrained_S_all 0.944
_refine_ls_R_factor_all 0.0815
_refine_ls_R_factor_gt 0.0533
_refine_ls_shift/su_max 0.000
_refine_ls_shift/su_mean 0.000
_refine_ls_structure_factor_coef Fsqd
_refine_ls_weighting_details 'calc w=1/[\s^2^(Fo^2^)+(0.0906P)^2^+0.0000P] where P=(Fo^2^+2Fc^2^)/3'
_refine_ls_weighting_scheme calc
_refine_ls_wR_factor_gt 0.1304
_refine_ls_wR_factor_ref 0.1411
_reflns_number_gt 2608
_reflns_number_total 3875
_reflns_threshold_expression >2sigma(I)
_cod_data_source_file c2dt30129f.txt
_cod_data_source_block Complex_1
_cod_original_sg_symbol_H-M 'C 2/c'
_cod_database_code 7018965

loop_
_symmetry_equiv_pos_as_xyz
'x, y, z'
'-x, y, -z+1/2'
'x+1/2, y+1/2, z'
'-x+1/2, y+1/2, -z+1/2'
'-x, -y, -z'
'x, -y, z-1/2'
'-x+1/2, -y+1/2, -z'
'x+1/2, -y+1/2, z-1/2'

loop_
_atom_site_label
_atom_site_type_symbol
_atom_site_fract_x
_atom_site_fract_y
_atom_site_fract_z
_atom_site_U_iso_or_equiv
_atom_site_adp_type
_atom_site_occupancy
_atom_site_symmetry_multiplicity
_atom_site_calc_flag
_atom_site_refinement_flags
Mn1 Mn 0.43696(3) 0.41813(5) 0.65989(3) 0.0253(2) Uani 1 1 d .
N11 N 0.33284(18) 0.5199(3) 0.61060(18) 0.0308(8) Uani 1 1 d .
N21 N 0.37098(18) 0.3389(3) 0.55373(17) 0.0269(7) Uani 1 1 d .
N31 N 0.46129(18) 0.5293(3) 0.59599(18) 0.0294(7) Uani 1 1 d .
C1 C 0.3325(2) 0.5140(3) 0.4889(2) 0.0277(8) Uani 1 1 d .
H1 H 0.3011 0.5415 0.4340 0.033 Uiso 1 1 calc R
C11 C 0.2985(2) 0.5530(3) 0.5348(2) 0.0273(8) Uani 1 1 d .
C12 C 0.2346(3) 0.6140(3) 0.4994(3) 0.0370(10) Uani 1 1 d .
H12 H 0.2121 0.6359 0.4463 0.044 Uiso 1 1 calc R
C13 C 0.2042(3) 0.6423(3) 0.5434(3) 0.0447(11) Uani 1 1 d .
H13 H 0.1608 0.6850 0.5208 0.054 Uiso 1 1 calc R
C14 C 0.2367(3) 0.6088(4) 0.6191(3) 0.0474(12) Uani 1 1 d .
H14 H 0.2159 0.6264 0.6495 0.057 Uiso 1 1 calc R
C15 C 0.3008(3) 0.5485(4) 0.6510(3) 0.0390(10) Uani 1 1 d .
H15 H 0.3235 0.5260 0.7040 0.047 Uiso 1 1 calc R
C21 C 0.3297(2) 0.3926(3) 0.4851(2) 0.0242(8) Uani 1 1 d .
C22 C 0.2851(2) 0.3386(3) 0.4149(2) 0.0292(9) Uani 1 1 d .
H22 H 0.2562 0.3776 0.3675 0.035 Uiso 1 1 calc R
C23 C 0.2831(2) 0.2272(3) 0.4148(2) 0.0358(10) Uani 1 1 d .
H23 H 0.2526 0.1889 0.3674 0.043 Uiso 1 1 calc R
C24 C 0.3263(2) 0.1725(3) 0.4847(2) 0.0327(9) Uani 1 1 d .
H24 H 0.3266 0.0962 0.4856 0.039 Uiso 1 1 calc R
C25 C 0.3686(2) 0.2295(3) 0.5527(2) 0.0318(9) Uani 1 1 d .
H25 H 0.3971 0.1915 0.6006 0.038 Uiso 1 1 calc R
C31 C 0.4093(2) 0.5577(3) 0.5216(2) 0.0269(8) Uani 1 1 d .
C32 C 0.4262(2) 0.6259(3) 0.4784(2) 0.0300(9) Uani 1 1 d .
H32 H 0.3897 0.6431 0.4257 0.036 Uiso 1 1 calc R
C33 C 0.4966(3) 0.6689(3) 0.5126(3) 0.0402(11) Uani 1 1 d .
H33 H 0.5091 0.7153 0.4837 0.048 Uiso 1 1 calc R
C34 C 0.5483(3) 0.6427(4) 0.5895(3) 0.0407(11) Uani 1 1 d .
H34 H 0.5962 0.6736 0.6152 0.049 Uiso 1 1 calc R
C35 C 0.5292(2) 0.5711(4) 0.6286(2) 0.0383(10) Uani 1 1 d .
H35 H 0.5657 0.5506 0.6806 0.046 Uiso 1 1 calc R
O1 O 0.5000 0.4870(3) 0.7500 0.0295(9) Uani 1 2 d S
O2 O 0.39679(16) 0.3167(2) 0.70480(15) 0.0363(7) Uani 1 1 d .
O3 O 0.48209(16) 0.3120(2) 0.83273(15) 0.0346(7) Uani 1 1 d .
C41 C 0.4230(2) 0.2810(3) 0.7745(2) 0.0309(9) Uani 1 1 d .
C42 C 0.3794(3) 0.1970(4) 0.7854(3) 0.0490(13) Uani 1 1 d .
H42A H 0.4048 0.1764 0.8408 0.073 Uiso 1 1 calc R
H42B H 0.3741 0.1339 0.7536 0.073 Uiso 1 1 calc R
H42C H 0.3304 0.2254 0.7689 0.073 Uiso 1 1 calc R
Cl1 Cl 0.20157(8) 0.60872(10) 0.25477(6) 0.0492(3) Uani 1 1 d .
O11 O 0.1958(3) 0.7217(3) 0.2410(3) 0.0905(15) Uani 1 1 d .
O12 O 0.2762(3) 0.5778(5) 0.2873(3) 0.1013(17) Uani 1 1 d .
O13 O 0.1775(3) 0.5780(4) 0.3057(2) 0.0917(16) Uani 1 1 d .
O14 O 0.1584(3) 0.5575(4) 0.1806(2) 0.0886(15) Uani 1 1 d .

loop_
_atom_site_aniso_label
_atom_site_aniso_U_11
_atom_site_aniso_U_22
_atom_site_aniso_U_33
_atom_site_aniso_U_23
_atom_site_aniso_U_13
_atom_site_aniso_U_12
Mn1 0.0163(3) 0.0446(4) 0.0144(3) 0.0008(2) 0.0077(2) -0.0015(3)
N11 0.0213(18) 0.049(2) 0.0247(17) -0.0024(14) 0.0140(15) -0.0024(15)
N21 0.0185(18) 0.0432(19) 0.0181(16) -0.0005(13) 0.0091(14) -0.0027(13)
N31 0.0175(18) 0.052(2) 0.0193(16) -0.0020(14) 0.0100(14) -0.0061(15)
C1 0.023(2) 0.041(2) 0.0167(18) 0.0023(15) 0.0088(16) 0.0015(16)
C11 0.022(2) 0.034(2) 0.029(2) -0.0018(15) 0.0158(18) -0.0050(16)
C12 0.033(3) 0.037(2) 0.047(3) 0.0023(18) 0.025(2) -0.0009(18)
C13 0.041(3) 0.033(2) 0.071(3) -0.003(2) 0.038(3) 0.0074(19)
C14 0.047(3) 0.052(3) 0.066(3) -0.024(2) 0.046(3) -0.010(2)
C15 0.034(3) 0.061(3) 0.034(2) -0.0134(19) 0.026(2) -0.011(2)
C21 0.020(2) 0.039(2) 0.0164(18) -0.0017(14) 0.0117(16) -0.0025(15)
C22 0.025(2) 0.041(2) 0.0205(19) 0.0005(16) 0.0108(17) -0.0043(16)
C23 0.026(2) 0.053(3) 0.029(2) -0.0086(18) 0.0144(19) -0.0088(19)
C24 0.027(2) 0.035(2) 0.037(2) -0.0035(17) 0.018(2) -0.0022(17)
C25 0.025(2) 0.043(2) 0.028(2) 0.0081(17) 0.0147(18) 0.0011(17)
C31 0.024(2) 0.041(2) 0.0200(19) -0.0013(15) 0.0138(17) -0.0003(16)
C32 0.027(2) 0.040(2) 0.027(2) 0.0002(16) 0.0172(18) -0.0032(17)
C33 0.047(3) 0.047(2) 0.043(3) -0.0062(19) 0.035(2) -0.011(2)
C34 0.026(2) 0.063(3) 0.039(2) -0.010(2) 0.021(2) -0.013(2)
C35 0.026(2) 0.065(3) 0.027(2) -0.005(2) 0.0164(19) -0.012(2)
O1 0.020(2) 0.052(2) 0.0146(18) 0.000 0.0076(16) 0.000
O2 0.0260(16) 0.0620(18) 0.0183(14) 0.0060(12) 0.0098(12) -0.0083(13)
O3 0.0207(16) 0.0570(17) 0.0177(14) 0.0042(12) 0.0044(12) -0.0067(12)
C41 0.020(2) 0.050(2) 0.025(2) 0.0024(17) 0.0139(19) 0.0022(18)
C42 0.032(3) 0.075(3) 0.031(2) 0.006(2) 0.011(2) -0.021(2)
Cl1 0.0521(8) 0.0617(7) 0.0329(6) 0.0026(5) 0.0218(6) 0.0006(6)
O11 0.115(5) 0.058(2) 0.090(3) -0.002(2) 0.048(3) 0.001(2)
O12 0.073(4) 0.171(5) 0.058(3) 0.016(3) 0.033(3) 0.025(3)
O13 0.074(3) 0.163(5) 0.053(2) 0.033(3) 0.044(2) 0.017(3)
O14 0.108(4) 0.098(3) 0.058(3) -0.029(2) 0.043(3) -0.034(3)

loop_
_atom_type_symbol
_atom_type_description
_atom_type_scat_dispersion_real
_atom_type_scat_dispersion_imag
_atom_type_scat_source
C C 0.0033 0.0016 'International Tables Vol C Tables 4.2.6.8 and 6.1.1.4'
H H 0.0000 0.0000 'International Tables Vol C Tables 4.2.6.8 and 6.1.1.4'
N N 0.0061 0.0033 'International Tables Vol C Tables 4.2.6.8 and 6.1.1.4'
O O 0.0106 0.0060 'International Tables Vol C Tables 4.2.6.8 and 6.1.1.4'
Cl Cl 0.1484 0.1585 'International Tables Vol C Tables 4.2.6.8 and 6.1.1.4'
Mn Mn 0.3368 0.7283 'International Tables Vol C Tables 4.2.6.8 and 6.1.1.4'

loop_
_geom_angle_atom_site_label_1
_geom_angle_atom_site_label_2
_geom_angle_atom_site_label_3
_geom_angle
_geom_angle_site_symmetry_1
_geom_angle_site_symmetry_3
O1 Mn1 O2 96.84(11) . .
O1 Mn1 N21 175.28(9) . .
O2 Mn1 N21 86.71(12) . .
O1 Mn1 O3 94.41(10) . 2_656
O2 Mn1 O3 95.84(12) . 2_656
N21 Mn1 O3 82.10(12) . 2_656
O1 Mn1 N31 90.30(12) . .
O2 Mn1 N31 170.38(12) . .
N21 Mn1 N31 86.53(12) . .
O3 Mn1 N31 90.00(12) 2_656 .
O1 Mn1 N11 102.24(12) . .
O2 Mn1 N11 89.78(12) . .
N21 Mn1 N11 80.82(12) . .
O3 Mn1 N11 161.67(11) 2_656 .
N31 Mn1 N11 82.38(12) . .
O1 Mn1 Mn1 28.40(11) . 2_656
O2 Mn1 Mn1 78.00(8) . 2_656
N21 Mn1 Mn1 151.26(9) . 2_656
O3 Mn1 Mn1 75.51(7) 2_656 2_656
N31 Mn1 Mn1 110.96(9) . 2_656
N11 Mn1 Mn1 122.79(8) . 2_656
C15 N11 C11 116.5(4) . .
C15 N11 Mn1 124.7(3) . .
C11 N11 Mn1 118.8(2) . .
C21 N21 C25 118.5(3) . .
C21 N21 Mn1 122.2(2) . .
C25 N21 Mn1 119.3(2) . .
C35 N31 C31 118.9(3) . .
C35 N31 Mn1 120.1(3) . .
C31 N31 Mn1 121.0(3) . .
C31 C1 C21 112.8(3) . .
C31 C1 C11 112.0(3) . .
C21 C1 C11 109.2(3) . .
N11 C11 C12 123.1(4) . .
N11 C11 C1 115.6(3) . .
C12 C11 C1 121.2(3) . .
C11 C12 C13 118.3(4) . .
C14 C13 C12 119.9(4) . .
C13 C14 C15 118.7(4) . .
N11 C15 C14 123.5(4) . .
N21 C21 C22 121.5(3) . .
N21 C21 C1 117.0(3) . .
C22 C21 C1 121.4(3) . .
C23 C22 C21 119.2(4) . .
C24 C23 C22 119.1(4) . .
C25 C24 C23 119.4(4) . .
N21 C25 C24 122.2(4) . .
N31 C31 C32 121.0(4) . .
N31 C31 C1 117.2(3) . .
C32 C31 C1 121.8(3) . .
C33 C32 C31 119.7(4) . .
C34 C33 C32 118.6(4) . .
C35 C34 C33 119.1(4) . .
N31 C35 C34 122.5(4) . .
Mn1 O1 Mn1 123.2(2) . 2_656
C41 O2 Mn1 132.1(3) . .
C41 O3 Mn1 130.1(2) . 2_656
O3 C41 O2 124.1(4) . .
O3 C41 C42 118.7(3) . .
O2 C41 C42 117.1(4) . .
O13 Cl1 O12 109.8(3) . .
O13 Cl1 O14 110.7(3) . .
O12 Cl1 O14 108.1(3) . .
O13 Cl1 O11 112.3(3) . .
O12 Cl1 O11 108.6(3) . .
O14 Cl1 O11 107.3(3) . .

loop_
_geom_bond_atom_site_label_1
_geom_bond_atom_site_label_2
_geom_bond_distance
_geom_bond_site_symmetry_2
Mn1 O1 1.8032(19) .
Mn1 O2 1.988(3) .
Mn1 N21 2.082(3) .
Mn1 O3 2.116(3) 2_656
Mn1 N31 2.128(3) .
Mn1 N11 2.280(3) .
Mn1 Mn1 3.1724(11) 2_656
N11 C15 1.353(5) .
N11 C11 1.358(5) .
N21 C21 1.356(5) .
N21 C25 1.362(5) .
N31 C35 1.341(5) .
N31 C31 1.356(5) .
C1 C31 1.507(5) .
C1 C21 1.513(5) .
C1 C11 1.523(5) .
C11 C12 1.384(6) .
C12 C13 1.388(6) .
C13 C14 1.360(7) .
C14 C15 1.386(7) .
C21 C22 1.389(5) .
C22 C23 1.388(6) .
C23 C24 1.385(6) .
C24 C25 1.372(6) .
C31 C32 1.389(5) .
C32 C33 1.389(6) .
C33 C34 1.382(6) .
C34 C35 1.382(6) .
O1 Mn1 1.8032(19) 2_656
O2 C41 1.281(4) .
O3 C41 1.245(5) .
O3 Mn1 2.116(3) 2_656
C41 C42 1.490(6) .
Cl1 O13 1.415(4) .
Cl1 O12 1.419(5) .
Cl1 O14 1.423(4) .
Cl1 O11 1.425(4) .

loop_
_platon_squeeze_void_nr
_platon_squeeze_void_average_x
_platon_squeeze_void_average_y
_platon_squeeze_void_average_z
_platon_squeeze_void_volume
_platon_squeeze_void_count_electrons
1 0.500 0.000 0.035 474.9 171.1
2 1.000 0.500 0.221 474.9 171.1
